data_7007199
loop_
_publ_author_name
'Bera, Jitendra K.'
'Schelter, Eric J.'
'Patra, Sanjib K.'
'Bacsa, John'
'Dunbar, Kim R.'

_publ_section_title
;
 Syntheses and reactivity studies of solvated dirhenium acetonitrile
 complexes.
;
_journal_issue 33
_journal_name_full 'Dalton transactions (Cambridge, England : 2003)'
_journal_page_first 4011
_journal_page_last 4019
_journal_paper_doi 10.1039/b601463a
_journal_year 2006
_chemical_formula_moiety 'C34 H30 N10 Re2, 2(C2 H3 N), 4(B F4)'
_chemical_formula_sum 'C38 H36 B4 F16 N12 Re2'
_chemical_formula_weight 1380.43
_chemical_name_systematic
;
?
;
_space_group_IT_number 2
_symmetry_cell_setting triclinic
_symmetry_space_group_name_Hall '-P 1'
_symmetry_space_group_name_H-M 'P -1'
_atom_sites_solution_hydrogens geom
_atom_sites_solution_primary direct
_atom_sites_solution_secondary difmap
_audit_creation_method SHELXL-97
_cell_angle_alpha 62.42(3)
_cell_angle_beta 73.43(3)
_cell_angle_gamma 83.90(3)
_cell_formula_units_Z 1
_cell_length_a 10.682(2)
_cell_length_b 11.634(2)
_cell_length_c 12.320(3)
_cell_measurement_reflns_used 110
_cell_measurement_temperature 100(2)
_cell_measurement_theta_max 23.719
_cell_measurement_theta_min 3.322
_cell_volume 1300.1(6)
_computing_cell_refinement 'Bruker SAINT'
_computing_data_collection 'Bruker APEX'
_computing_data_reduction 'Bruker SAINT'
_computing_molecular_graphics ORTEP
_computing_publication_material ciftab
_computing_structure_refinement 'SHELXL-97 (Sheldrick, 1997)'
_computing_structure_solution 'SHELXS-97 (Sheldrick, 1990)'
_diffrn_ambient_temperature 100(2)
_diffrn_measured_fraction_theta_full 0.924
_diffrn_measured_fraction_theta_max 0.924
_diffrn_measurement_device_type 'Bruker SMART APEX'
_diffrn_measurement_method 'omega scans'
_diffrn_radiation_monochromator graphite
_diffrn_radiation_source 'fine-focus sealed tube'
_diffrn_radiation_type MoK\a
_diffrn_radiation_wavelength 0.71073
_diffrn_reflns_av_R_equivalents 0.0189
_diffrn_reflns_av_sigmaI/netI 0.0258
_diffrn_reflns_limit_h_max 14
_diffrn_reflns_limit_h_min -14
_diffrn_reflns_limit_k_max 15
_diffrn_reflns_limit_k_min -15
_diffrn_reflns_limit_l_max 16
_diffrn_reflns_limit_l_min -16
_diffrn_reflns_number 11978
_diffrn_reflns_theta_full 28.28
_diffrn_reflns_theta_max 28.28
_diffrn_reflns_theta_min 1.94
_exptl_absorpt_coefficient_mu 4.749
_exptl_absorpt_correction_T_max 0.1999
_exptl_absorpt_correction_T_min 0.1155
_exptl_absorpt_correction_type empirical
_exptl_crystal_colour green
_exptl_crystal_density_diffrn 1.763
_exptl_crystal_density_method 'not measured'
_exptl_crystal_description block
_exptl_crystal_F_000 662
_exptl_crystal_size_max 0.80
_exptl_crystal_size_mid 0.70
_exptl_crystal_size_min 0.50
_refine_diff_density_max 2.882
_refine_diff_density_min -1.470
_refine_diff_density_rms 0.179
_refine_ls_extinction_method none
_refine_ls_goodness_of_fit_ref 1.071
_refine_ls_hydrogen_treatment constr
_refine_ls_matrix_type full
_refine_ls_number_parameters 253
_refine_ls_number_reflns 5974
_refine_ls_number_restraints 12
_refine_ls_restrained_S_all 1.072
_refine_ls_R_factor_all 0.0404
_refine_ls_R_factor_gt 0.0377
_refine_ls_shift/su_max 0.011
_refine_ls_shift/su_mean 0.001
_refine_ls_structure_factor_coef Fsqd
_refine_ls_weighting_details 'calc w=1/[\s^2^(Fo^2^)+(0.0803P)^2^+1.2706P] where P=(Fo^2^+2Fc^2^)/3'
_refine_ls_weighting_scheme calc
_refine_ls_wR_factor_gt 0.1073
_refine_ls_wR_factor_ref 0.1091
_reflns_number_gt 5491
_reflns_number_total 5974
_reflns_threshold_expression >2sigma(I)
_cod_data_source_file b601463a.txt
_cod_data_source_block compound5
_cod_depositor_comments
;
The following automatic conversions were performed:
'_symmetry_cell_setting' value 'Triclinic' changed to 'triclinic'
according to '/home/saulius/struct/CIF-dictionaries/cif_core.dic'
dictionary named 'cif_core.dic' version 2.4.1 from 2010-06-29.

Automatic conversion script
Id: cif_fix_enum 1527 2010-12-29 10:47:43Z saulius 
;
_cod_original_cell_volume 1300.1(5)
_cod_original_sg_symbol_H-M P-1
_cod_database_code 7007199

loop_
_symmetry_equiv_pos_as_xyz
'x, y, z'
'-x, -y, -z'

loop_
_atom_site_label
_atom_site_type_symbol
_atom_site_fract_x
_atom_site_fract_y
_atom_site_fract_z
_atom_site_U_iso_or_equiv
_atom_site_adp_type
_atom_site_occupancy
_atom_site_symmetry_multiplicity
_atom_site_calc_flag
_atom_site_refinement_flags
_atom_site_disorder_assembly
_atom_site_disorder_group
Re1 Re 0.439696(15) 0.579622(16) 0.518044(16) 0.02148(8) Uani 1 1 d . . .
N1 N 0.2956(4) 0.4519(4) 0.6680(4) 0.0245(8) Uani 1 1 d . . .
N2 N 0.4053(4) 0.2875(4) 0.6248(4) 0.0254(9) Uani 1 1 d . . .
N3 N 0.6261(5) 0.2159(4) 0.5233(4) 0.0284(9) Uiso 1 1 d . . .
N7 N 0.3245(4) 0.6057(4) 0.4015(4) 0.0247(8) Uani 1 1 d . . .
N8 N 0.5138(4) 0.5881(4) 0.6500(4) 0.0265(8) Uani 1 1 d . . .
C1 C 0.2015(5) 0.4865(5) 0.7447(5) 0.0295(10) Uani 1 1 d . . .
H1 H 0.2050 0.5725 0.7340 0.035 Uiso 1 1 calc R . .
C2 C 0.0988(6) 0.4043(6) 0.8392(5) 0.0330(11) Uani 1 1 d . . .
H2 H 0.0344 0.4341 0.8909 0.040 Uiso 1 1 calc R . .
C4 C 0.1921(5) 0.2371(6) 0.7817(5) 0.0294(11) Uani 1 1 d . . .
C5 C 0.2965(5) 0.3244(5) 0.6906(5) 0.0258(10) Uani 1 1 d . . .
C6 C 0.4079(6) 0.1623(6) 0.6470(6) 0.0339(12) Uani 1 1 d . . .
C7 C 0.3026(6) 0.0735(6) 0.7276(7) 0.0434(15) Uani 1 1 d . . .
H7 H 0.3064 -0.0119 0.7355 0.052 Uiso 1 1 calc R . .
C8 C 0.1952(6) 0.1101(6) 0.7943(6) 0.0392(13) Uani 1 1 d . . .
H8 H 0.1234 0.0509 0.8486 0.047 Uiso 1 1 calc R . .
C9 C 0.5334(6) 0.1213(6) 0.5890(7) 0.0347(12) Uani 1 1 d . . .
C10 C 0.7499(5) 0.1866(5) 0.4785(5) 0.0303(10) Uani 1 1 d . . .
H10 H 0.8162 0.2530 0.4354 0.036 Uiso 1 1 calc R . .
C11 C 0.7832(6) 0.0623(6) 0.4936(6) 0.0378(13) Uani 1 1 d . . .
H11 H 0.8702 0.0438 0.4600 0.045 Uiso 1 1 calc R . .
C12 C 0.6850(7) -0.0347(7) 0.5596(8) 0.0520(18) Uani 1 1 d . . .
H12 H 0.7044 -0.1207 0.5715 0.062 Uiso 1 1 calc R . .
C13 C 0.5596(7) -0.0046(7) 0.6072(8) 0.0506(18) Uani 1 1 d . . .
H13 H 0.4918 -0.0696 0.6520 0.061 Uiso 1 1 calc R . .
C71 C 0.2501(5) 0.6229(5) 0.3452(5) 0.0266(10) Uani 1 1 d . . .
C72 C 0.1554(6) 0.6429(6) 0.2745(5) 0.0355(12) Uani 1 1 d . . .
H72A H 0.0994 0.5647 0.3145 0.053 Uiso 1 1 calc R . .
H72B H 0.2011 0.6610 0.1869 0.053 Uiso 1 1 calc R . .
H72C H 0.1015 0.7166 0.2745 0.053 Uiso 1 1 calc R . .
C81 C 0.5506(5) 0.5972(5) 0.7248(5) 0.0296(10) Uani 1 1 d . . .
C82 C 0.5995(6) 0.6084(6) 0.8170(6) 0.0417(13) Uiso 1 1 d . . .
H82A H 0.6231 0.5225 0.8751 0.062 Uiso 1 1 calc R . .
H82B H 0.5319 0.6434 0.8653 0.062 Uiso 1 1 calc R . .
H82C H 0.6769 0.6667 0.7733 0.062 Uiso 1 1 calc R . .
N1S N 0.5749(12) 0.7087(12) 0.0992(12) 0.110(3) Uiso 1 1 d . . .
C1S C 0.5250(12) 0.7909(12) 0.0319(12) 0.087(3) Uiso 1 1 d . . .
C2S C 0.4581(14) 0.8879(13) -0.0531(13) 0.104(4) Uiso 1 1 d . . .
H2S1 H 0.4154 0.8483 -0.0889 0.156 Uiso 1 1 calc R . .
H2S2 H 0.5209 0.9557 -0.1221 0.156 Uiso 1 1 calc R . .
H2S3 H 0.3921 0.9262 -0.0069 0.156 Uiso 1 1 calc R . .
C3 C 0.0920(5) 0.2794(6) 0.8567(5) 0.0316(11) Uani 1 1 d . . .
H3 H 0.0209 0.2225 0.9182 0.038 Uiso 1 1 calc R . .
B1 B 0.9314(5) -0.2778(5) 0.5276(5) 0.0363(13) Uiso 1 1 d D . .
F14 F 0.8129(4) -0.3201(4) 0.5335(4) 0.0568(10) Uiso 1 1 d D . .
F12 F 0.9162(6) -0.2376(6) 0.6194(6) 0.0882(17) Uiso 1 1 d D . .
F13 F 0.9769(6) -0.1692(5) 0.4118(5) 0.0811(15) Uiso 1 1 d D . .
F11 F 1.0220(4) -0.3744(4) 0.5438(4) 0.0441(8) Uiso 1 1 d D . .
B2 B 0.2312(5) -0.2921(5) 0.8956(5) 0.0367(13) Uiso 1 1 d D . .
F21 F 0.3220(4) -0.2428(4) 0.7787(3) 0.0453(8) Uiso 1 1 d D . .
F23 F 0.1310(7) -0.3511(7) 0.8863(7) 0.102(2) Uiso 1 1 d D . .
F22 F 0.2954(9) -0.3573(8) 0.9869(8) 0.134(3) Uiso 1 1 d D . .
F24 F 0.1691(5) -0.1946(4) 0.9234(4) 0.0618(11) Uiso 1 1 d D . .

loop_
_atom_site_aniso_label
_atom_site_aniso_U_11
_atom_site_aniso_U_22
_atom_site_aniso_U_33
_atom_site_aniso_U_23
_atom_site_aniso_U_13
_atom_site_aniso_U_12
Re1 0.01556(11) 0.02763(12) 0.02703(12) -0.01742(9) -0.00664(8) 0.00471(7)
N1 0.020(2) 0.031(2) 0.027(2) -0.0176(17) -0.0082(16) 0.0073(16)
N2 0.018(2) 0.032(2) 0.033(2) -0.0201(18) -0.0071(17) 0.0051(16)
N7 0.021(2) 0.029(2) 0.0265(19) -0.0160(16) -0.0040(16) 0.0026(15)
N8 0.020(2) 0.031(2) 0.034(2) -0.0189(18) -0.0081(17) 0.0039(16)
C1 0.026(3) 0.036(3) 0.027(2) -0.016(2) -0.007(2) 0.008(2)
C2 0.029(3) 0.041(3) 0.027(2) -0.016(2) -0.004(2) 0.008(2)
C4 0.022(2) 0.036(3) 0.032(3) -0.016(2) -0.007(2) 0.004(2)
C5 0.021(2) 0.032(2) 0.030(2) -0.018(2) -0.0095(19) 0.0036(19)
C6 0.025(3) 0.033(3) 0.047(3) -0.024(2) -0.003(2) 0.001(2)
C7 0.033(3) 0.037(3) 0.064(4) -0.032(3) 0.000(3) -0.002(2)
C8 0.028(3) 0.037(3) 0.049(3) -0.021(3) -0.002(2) -0.004(2)
C9 0.022(3) 0.035(3) 0.050(3) -0.026(3) -0.003(2) 0.003(2)
C10 0.020(2) 0.032(3) 0.040(3) -0.018(2) -0.008(2) 0.0033(19)
C11 0.024(3) 0.038(3) 0.053(3) -0.027(3) -0.005(2) 0.009(2)
C12 0.042(4) 0.033(3) 0.077(5) -0.031(3) -0.001(3) 0.005(3)
C13 0.033(3) 0.039(3) 0.079(5) -0.036(3) 0.004(3) -0.002(3)
C71 0.023(2) 0.031(2) 0.029(2) -0.0157(19) -0.0081(19) 0.0034(18)
C72 0.035(3) 0.041(3) 0.033(3) -0.014(2) -0.020(2) 0.005(2)
C81 0.024(2) 0.033(3) 0.034(3) -0.019(2) -0.006(2) 0.0054(19)
C3 0.024(2) 0.041(3) 0.027(2) -0.014(2) -0.008(2) 0.006(2)

loop_
_atom_type_symbol
_atom_type_description
_atom_type_scat_dispersion_real
_atom_type_scat_dispersion_imag
_atom_type_scat_source
C C 0.0033 0.0016 'International Tables Vol C Tables 4.2.6.8 and 6.1.1.4'
B B 0.0013 0.0007 'International Tables Vol C Tables 4.2.6.8 and 6.1.1.4'
F F 0.0171 0.0103 'International Tables Vol C Tables 4.2.6.8 and 6.1.1.4'
N N 0.0061 0.0033 'International Tables Vol C Tables 4.2.6.8 and 6.1.1.4'
Re Re -1.0185 7.2310 'International Tables Vol C Tables 4.2.6.8 and 6.1.1.4'
H H 0.0000 0.0000 'International Tables Vol C Tables 4.2.6.8 and 6.1.1.4'

loop_
_geom_angle_atom_site_label_1
_geom_angle_atom_site_label_2
_geom_angle_atom_site_label_3
_geom_angle
_geom_angle_site_symmetry_1
_geom_angle_site_symmetry_3
_geom_angle_publ_flag
N8 Re1 N7 162.77(18) . . ?
N8 Re1 N1 87.76(17) . . ?
N7 Re1 N1 87.77(16) . . ?
N8 Re1 N2 87.35(17) . 2_666 ?
N7 Re1 N2 96.88(17) . 2_666 ?
N1 Re1 N2 175.11(15) . 2_666 ?
N8 Re1 N3 85.44(16) . 2_666 ?
N7 Re1 N3 80.10(16) . 2_666 ?
N1 Re1 N3 107.74(17) . 2_666 ?
N2 Re1 N3 71.73(17) 2_666 2_666 ?
N8 Re1 Re1 101.68(12) . 2_666 ?
N7 Re1 Re1 95.24(12) . 2_666 ?
N1 Re1 Re1 94.30(12) . 2_666 ?
N2 Re1 Re1 86.82(13) 2_666 2_666 ?
N3 Re1 Re1 157.17(12) 2_666 2_666 ?
C1 N1 C5 117.8(5) . . ?
C1 N1 Re1 123.6(4) . . ?
C5 N1 Re1 118.6(3) . . ?
C6 N2 C5 116.7(5) . . ?
C6 N2 Re1 119.9(4) . 2_666 ?
C5 N2 Re1 123.2(4) . 2_666 ?
C9 N3 C10 119.2(5) . . ?
C9 N3 Re1 116.8(4) . 2_666 ?
C10 N3 Re1 123.9(4) . 2_666 ?
C71 N7 Re1 172.9(4) . . ?
C81 N8 Re1 176.5(4) . . ?
N1 C1 C2 124.1(5) . . ?
C3 C2 C1 119.0(5) . . ?
C3 C4 C8 123.1(5) . . ?
C3 C4 C5 119.2(5) . . ?
C8 C4 C5 117.7(5) . . ?
N2 C5 N1 116.1(5) . . ?
N2 C5 C4 123.1(5) . . ?
N1 C5 C4 120.8(5) . . ?
N2 C6 C7 123.0(6) . . ?
N2 C6 C9 115.2(5) . . ?
C7 C6 C9 121.6(5) . . ?
C8 C7 C6 120.0(6) . . ?
C7 C8 C4 119.0(6) . . ?
N3 C9 C13 121.7(6) . . ?
N3 C9 C6 113.7(5) . . ?
C13 C9 C6 124.4(6) . . ?
N3 C10 C11 122.1(5) . . ?
C10 C11 C12 118.1(5) . . ?
C13 C12 C11 119.5(6) . . ?
C12 C13 C9 119.3(6) . . ?
N7 C71 C72 179.2(5) . . ?
N8 C81 C82 178.8(6) . . ?
N1S C1S C2S 176.3(14) . . ?
C2 C3 C4 118.8(5) . . ?
F12 B1 F14 110.1(5) . . ?
F12 B1 F11 109.4(5) . . ?
F14 B1 F11 111.3(4) . . ?
F12 B1 F13 105.9(5) . . ?
F14 B1 F13 109.7(5) . . ?
F11 B1 F13 110.4(5) . . ?
F22 B2 F21 108.4(6) . . ?
F22 B2 F24 104.5(5) . . ?
F21 B2 F24 111.8(5) . . ?
F22 B2 F23 121.6(6) . . ?
F21 B2 F23 107.2(5) . . ?
F24 B2 F23 103.2(5) . . ?

loop_
_geom_bond_atom_site_label_1
_geom_bond_atom_site_label_2
_geom_bond_distance
_geom_bond_site_symmetry_2
_geom_bond_publ_flag
Re1 N8 2.044(4) . ?
Re1 N7 2.048(4) . ?
Re1 N1 2.076(5) . ?
Re1 N2 2.143(5) 2_666 ?
Re1 N3 2.267(5) 2_666 ?
Re1 Re1 2.2844(7) 2_666 ?
N1 C1 1.338(7) . ?
N1 C5 1.376(7) . ?
N2 C6 1.351(7) . ?
N2 C5 1.369(7) . ?
N2 Re1 2.143(5) 2_666 ?
N3 C9 1.340(7) . ?
N3 C10 1.353(7) . ?
N3 Re1 2.267(5) 2_666 ?
N7 C71 1.141(6) . ?
N8 C81 1.149(7) . ?
C1 C2 1.392(8) . ?
C2 C3 1.374(8) . ?
C4 C3 1.408(8) . ?
C4 C8 1.411(8) . ?
C4 C5 1.416(8) . ?
C6 C7 1.406(8) . ?
C6 C9 1.473(8) . ?
C7 C8 1.362(9) . ?
C9 C13 1.386(9) . ?
C10 C11 1.389(8) . ?
C11 C12 1.396(9) . ?
C12 C13 1.380(9) . ?
C71 C72 1.450(7) . ?
C81 C82 1.439(8) . ?
N1S C1S 1.139(15) . ?
C1S C2S 1.429(17) . ?
B1 F12 1.376(6) . ?
B1 F14 1.377(5) . ?
B1 F11 1.383(5) . ?
B1 F13 1.390(6) . ?
B2 F22 1.360(7) . ?
B2 F21 1.379(5) . ?
B2 F24 1.384(6) . ?
B2 F23 1.389(6) . ?
